data_4068947
loop_
_publ_author_name
'Baker, Murray V.'
'Brown, David H.'
'Haque, Rosenani A.'
'Simpson, Peter V.'
'Skelton, Brian W.'
'White, Allan H.'
'Williams, Charlotte C.'

_publ_section_title
;
 Mercury Complexes of N-Heterocyclic Carbenes Derived from
 Imidazolium-Linked Cyclophanes: Synthesis, Structure, and Reactivity
;
_journal_issue 13
_journal_name_full Organometallics
_journal_page_first 3793
_journal_paper_doi 10.1021/om8011745
_journal_volume 28
_journal_year 2009
_chemical_formula_moiety 'C28 H32 Hg1 N4, 2(F6 P), C2 H3 N'
_chemical_formula_sum 'C30 H35 F12 Hg N5 P2'
_chemical_formula_weight 956.16
_chemical_name_systematic
;
 ?
;
_space_group_IT_number 14
_symmetry_cell_setting monoclinic
_symmetry_space_group_name_Hall '-P 2yn'
_symmetry_space_group_name_H-M 'P 1 21/n 1'
_atom_sites_solution_hydrogens geom
_atom_sites_solution_primary direct
_atom_sites_solution_secondary difmap
_audit_creation_date 2008-10-15T20:24:12-00:00
_audit_creation_method 'WinGX routine CIF_UPDATE'
_cell_angle_alpha 90
_cell_angle_beta 101.521(3)
_cell_angle_gamma 90
_cell_formula_units_Z 4
_cell_length_a 11.7352(13)
_cell_length_b 14.5609(15)
_cell_length_c 20.476(2)
_cell_measurement_reflns_used 6687
_cell_measurement_temperature 150(2)
_cell_measurement_theta_max 37.5
_cell_measurement_theta_min 2.25
_cell_volume 3428.3(6)
_computing_cell_refinement 'Siemens SAINT (Siemens, 1995)'
_computing_data_collection 'Siemens SMART (Siemens, 1995)'
_computing_data_reduction 'Siemens SAINT'
_computing_molecular_graphics xtal
_computing_publication_material WinGX
_computing_structure_refinement 'SHELXL-97 (Sheldrick, 1997)'
_computing_structure_solution xtal
_diffrn_ambient_temperature 150(2)
_diffrn_measured_fraction_theta_full 0.997
_diffrn_measured_fraction_theta_max 0.997
_diffrn_measurement_device_type
;
Bruker SMART CCD diffractometer
;
_diffrn_measurement_method '\w scans'
_diffrn_radiation_monochromator graphite
_diffrn_radiation_type MoK\a
_diffrn_radiation_wavelength 0.71073
_diffrn_reflns_av_R_equivalents 0.0642
_diffrn_reflns_av_unetI/netI 0.0635
_diffrn_reflns_limit_h_max 17
_diffrn_reflns_limit_h_min -17
_diffrn_reflns_limit_k_max 21
_diffrn_reflns_limit_k_min -21
_diffrn_reflns_limit_l_max 30
_diffrn_reflns_limit_l_min -30
_diffrn_reflns_number 49805
_diffrn_reflns_theta_full 32.5
_diffrn_reflns_theta_max 32.5
_diffrn_reflns_theta_min 1.73
_exptl_absorpt_coefficient_mu 4.679
_exptl_absorpt_correction_T_max 1
_exptl_absorpt_correction_T_min .65
_exptl_absorpt_correction_type multi-scan
_exptl_absorpt_process_details
;
 SADABS; Sheldrick, 1996
;
_exptl_crystal_colour colourless
_exptl_crystal_density_diffrn 1.852
_exptl_crystal_density_method 'not measured'
_exptl_crystal_description prism
_exptl_crystal_F_000 1872
_exptl_crystal_size_max .2
_exptl_crystal_size_mid .12
_exptl_crystal_size_min .09
_refine_diff_density_max 3.656
_refine_diff_density_min -1.761
_refine_diff_density_rms 0.208
_refine_ls_extinction_method none
_refine_ls_goodness_of_fit_ref 1.041
_refine_ls_hydrogen_treatment constr
_refine_ls_matrix_type full
_refine_ls_number_parameters 458
_refine_ls_number_reflns 12362
_refine_ls_number_restraints 0
_refine_ls_restrained_S_all 1.044
_refine_ls_R_factor_all 0.0815
_refine_ls_R_factor_gt 0.0513
_refine_ls_shift/su_max 0.017
_refine_ls_shift/su_mean 0
_refine_ls_structure_factor_coef Fsqd
_refine_ls_weighting_details 'calc w=1/[\s^2^(Fo^2^)+(0.0702P)^2^+9.2442P] where P=(Fo^2^+2Fc^2^)/3'
_refine_ls_weighting_scheme calc
_refine_ls_wR_factor_gt 0.1333
_refine_ls_wR_factor_ref 0.1427
_reflns_number_gt 8804
_reflns_number_total 12362
_reflns_threshold_expression I>2sigma(I)
_cod_data_source_file om8011745_si_001.cif
_cod_data_source_block rh320
_cod_original_sg_symbol_Hall -p_2yn
_cod_original_sg_symbol_H-M P_1_21/n_1
_cod_database_code 4068947

loop_
_symmetry_equiv_pos_as_xyz
'x, y, z'
'-x+1/2, y+1/2, -z+1/2'
'-x, -y, -z'
'x-1/2, -y-1/2, z-1/2'

loop_
_atom_site_label
_atom_site_type_symbol
_atom_site_fract_x
_atom_site_fract_y
_atom_site_fract_z
_atom_site_U_iso_or_equiv
_atom_site_adp_type
_atom_site_occupancy
_atom_site_symmetry_multiplicity
_atom_site_calc_flag
_atom_site_refinement_flags
Hg Hg 0.502303(17) 0.720487(12) 0.663052(9) 0.02350(6) Uani 1 1 d .
C11 C 0.3718(5) 0.8963(4) 0.6868(3) 0.0332(12) Uani 1 1 d .
C12 C 0.4454(5) 0.8640(4) 0.7444(3) 0.0336(12) Uani 1 1 d .
C121 C 0.5676(6) 0.9021(4) 0.7662(4) 0.0421(14) Uani 1 1 d .
H12A H 0.5895 0.9009 0.815 0.063 Uiso 1 1 calc R
H12B H 0.5699 0.9655 0.7505 0.063 Uiso 1 1 calc R
H12C H 0.6222 0.8645 0.7473 0.063 Uiso 1 1 calc R
C13 C 0.4064(6) 0.7936(4) 0.7801(3) 0.0359(13) Uani 1 1 d .
C14 C 0.2924(7) 0.7610(5) 0.7618(4) 0.0477(17) Uani 1 1 d .
C141 C 0.2495(9) 0.6796(7) 0.7981(5) 0.070(3) Uani 1 1 d .
H14A H 0.2897 0.6796 0.8449 0.106 Uiso 1 1 calc R
H14B H 0.2659 0.622 0.777 0.106 Uiso 1 1 calc R
H14C H 0.1655 0.6853 0.7956 0.106 Uiso 1 1 calc R
C15 C 0.2187(6) 0.8012(5) 0.7085(4) 0.0493(18) Uani 1 1 d .
H15 H 0.1393 0.7832 0.6986 0.059 Uiso 1 1 calc R
C16 C 0.2565(6) 0.8663(5) 0.6694(4) 0.0452(16) Uani 1 1 d .
C161 C 0.1733(7) 0.9019(6) 0.6089(4) 0.059(2) Uani 1 1 d .
H16A H 0.1946 0.8769 0.5685 0.088 Uiso 1 1 calc R
H16B H 0.1773 0.9691 0.6079 0.088 Uiso 1 1 calc R
H16C H 0.0939 0.8829 0.6108 0.088 Uiso 1 1 calc R
C1 C 0.4187(6) 0.9531(4) 0.6361(3) 0.0347(12) Uani 1 1 d .
H1A H 0.3654 1.005 0.6209 0.042 Uiso 1 1 calc R
H1B H 0.4957 0.9786 0.6567 0.042 Uiso 1 1 calc R
N21 N 0.4296(4) 0.8949(3) 0.5786(2) 0.0322(10) Uani 1 1 d .
C22 C 0.4677(5) 0.8074(3) 0.5808(3) 0.0263(10) Uani 1 1 d .
N23 N 0.4671(4) 0.7850(3) 0.5164(2) 0.0289(9) Uani 1 1 d .
C24 C 0.4288(6) 0.8582(4) 0.4753(3) 0.0367(13) Uani 1 1 d .
H24 H 0.4215 0.8597 0.4283 0.044 Uiso 1 1 calc R
C25 C 0.4039(6) 0.9268(4) 0.5136(3) 0.0402(14) Uani 1 1 d .
H25 H 0.3744 0.9856 0.4991 0.048 Uiso 1 1 calc R
C2 C 0.5070(5) 0.6978(4) 0.4907(3) 0.0287(10) Uani 1 1 d .
H2A H 0.5925 0.6994 0.4949 0.034 Uiso 1 1 calc R
H2B H 0.4712 0.6909 0.4429 0.034 Uiso 1 1 calc R
C31 C 0.5177(5) 0.5171(3) 0.6252(3) 0.0281(10) Uani 1 1 d .
C32 C 0.5573(5) 0.5773(3) 0.5804(2) 0.0255(10) Uani 1 1 d .
C321 C 0.6851(5) 0.6008(4) 0.5879(3) 0.0349(12) Uani 1 1 d .
H32A H 0.7018 0.6163 0.5442 0.052 Uiso 1 1 calc R
H32B H 0.7324 0.5478 0.6064 0.052 Uiso 1 1 calc R
H32C H 0.7039 0.6534 0.618 0.052 Uiso 1 1 calc R
C33 C 0.4738(5) 0.6170(4) 0.5293(2) 0.0255(10) Uani 1 1 d .
C34 C 0.3579(5) 0.5917(4) 0.5189(3) 0.0271(10) Uani 1 1 d .
C341 C 0.2678(5) 0.6353(5) 0.4646(3) 0.0370(13) Uani 1 1 d .
H34A H 0.1943 0.6016 0.46 0.055 Uiso 1 1 calc R
H34B H 0.2948 0.6331 0.4223 0.055 Uiso 1 1 calc R
H34C H 0.2559 0.6994 0.4763 0.055 Uiso 1 1 calc R
C35 C 0.3249(5) 0.5253(4) 0.5599(3) 0.0296(10) Uani 1 1 d .
H35 H 0.2468 0.5041 0.5508 0.036 Uiso 1 1 calc R
C36 C 0.4017(5) 0.4891(4) 0.6137(3) 0.0292(11) Uani 1 1 d .
C361 C 0.3571(6) 0.4236(5) 0.6594(3) 0.0391(13) Uani 1 1 d .
H36A H 0.2786 0.4035 0.6386 0.059 Uiso 1 1 calc R
H36B H 0.355 0.4545 0.7017 0.059 Uiso 1 1 calc R
H36C H 0.4088 0.3702 0.6678 0.059 Uiso 1 1 calc R
C3 C 0.5954(6) 0.4901(4) 0.6900(3) 0.0358(13) Uani 1 1 d .
H3A H 0.5858 0.4238 0.6982 0.043 Uiso 1 1 calc R
H3B H 0.6776 0.5009 0.6872 0.043 Uiso 1 1 calc R
N41 N 0.5665(4) 0.5442(3) 0.7459(2) 0.0277(9) Uani 1 1 d .
C42 C 0.5331(5) 0.6327(4) 0.7450(2) 0.0269(10) Uani 1 1 d .
N43 N 0.5236(5) 0.6529(3) 0.8082(2) 0.0322(10) Uani 1 1 d .
C44 C 0.5518(7) 0.5776(5) 0.8486(3) 0.0419(15) Uani 1 1 d .
H44 H 0.5517 0.574 0.8949 0.05 Uiso 1 1 calc R
C45 C 0.5797(6) 0.5095(4) 0.8095(3) 0.0368(13) Uani 1 1 d .
H45 H 0.6038 0.4491 0.8234 0.044 Uiso 1 1 calc R
C4 C 0.4904(7) 0.7415(5) 0.8344(3) 0.0450(16) Uani 1 1 d .
H4A H 0.5609 0.7791 0.85 0.054 Uiso 1 1 calc R
H4B H 0.4528 0.7303 0.8729 0.054 Uiso 1 1 calc R
P1 P 0.87248(14) 0.70141(10) 0.77367(7) 0.0306(3) Uani 1 1 d .
F11 F 0.7568(4) 0.7301(4) 0.7210(2) 0.0585(12) Uani 1 1 d .
F12 F 0.8049(5) 0.6211(3) 0.8014(3) 0.0742(15) Uani 1 1 d .
F13 F 0.9849(4) 0.6759(5) 0.8270(2) 0.0670(15) Uani 1 1 d .
F14 F 0.9379(4) 0.7820(3) 0.7460(2) 0.0508(10) Uani 1 1 d .
F15 F 0.8322(5) 0.7691(3) 0.8254(2) 0.0621(13) Uani 1 1 d .
F16 F 0.9109(5) 0.6356(3) 0.7206(2) 0.0666(14) Uani 1 1 d .
P2 P 0.82044(16) 0.85000(11) 0.51536(9) 0.0408(4) Uani 1 1 d .
F21 F 0.7944(4) 0.7468(3) 0.4934(3) 0.0682(15) Uani 1 1 d .
F22 F 0.8982(5) 0.8176(4) 0.5830(2) 0.0673(13) Uani 1 1 d .
F23 F 0.8462(5) 0.9543(3) 0.5368(2) 0.0695(15) Uani 1 1 d .
F24 F 0.7321(7) 0.8810(4) 0.4512(3) 0.122(3) Uani 1 1 d .
F25 F 0.7117(5) 0.8533(5) 0.5514(5) 0.116(3) Uani 1 1 d .
F26 F 0.9279(6) 0.8463(4) 0.4811(3) 0.0828(19) Uani 1 1 d .
N01 N 1.0225(7) 0.4504(6) 0.5867(4) 0.070(2) Uani 1 1 d .
C01 C 1.0231(7) 0.5298(7) 0.5867(4) 0.0560(19) Uani 1 1 d .
C02 C 1.0205(10) 0.6272(7) 0.5823(5) 0.071(3) Uani 1 1 d .
H02A H 1.0114 0.6457 0.5356 0.106 Uiso 1 1 calc R
H02B H 1.0933 0.6523 0.6079 0.106 Uiso 1 1 calc R
H02C H 0.9549 0.6507 0.6005 0.106 Uiso 1 1 calc R

loop_
_atom_site_aniso_label
_atom_site_aniso_U_11
_atom_site_aniso_U_22
_atom_site_aniso_U_33
_atom_site_aniso_U_23
_atom_site_aniso_U_13
_atom_site_aniso_U_12
Hg 0.03162(10) 0.02027(9) 0.01977(9) -0.00154(7) 0.00792(6) 0.00132(7)
C11 0.040(3) 0.026(2) 0.035(3) -0.010(2) 0.011(2) 0.003(2)
C12 0.042(3) 0.024(2) 0.036(3) -0.011(2) 0.012(2) 0.003(2)
C121 0.048(4) 0.031(3) 0.044(3) -0.006(3) 0.001(3) -0.007(3)
C13 0.047(3) 0.036(3) 0.029(3) -0.012(2) 0.018(2) 0.004(2)
C14 0.059(4) 0.043(4) 0.052(4) -0.016(3) 0.037(4) -0.006(3)
C141 0.076(6) 0.079(6) 0.071(6) 0.000(5) 0.050(5) -0.019(5)
C15 0.035(3) 0.055(4) 0.063(5) -0.027(4) 0.022(3) 0.000(3)
C16 0.035(3) 0.054(4) 0.049(4) -0.021(3) 0.013(3) 0.011(3)
C161 0.039(4) 0.075(5) 0.056(5) -0.017(4) -0.005(3) 0.017(4)
C1 0.042(3) 0.023(2) 0.038(3) -0.005(2) 0.005(2) 0.004(2)
N21 0.039(3) 0.023(2) 0.034(2) 0.0008(18) 0.006(2) 0.0053(19)
C22 0.034(3) 0.019(2) 0.026(2) -0.0003(17) 0.007(2) -0.0016(19)
N23 0.038(2) 0.025(2) 0.024(2) 0.0028(16) 0.0095(18) -0.0014(18)
C24 0.048(3) 0.033(3) 0.029(3) 0.010(2) 0.007(2) -0.001(2)
C25 0.046(4) 0.032(3) 0.042(3) 0.015(3) 0.007(3) 0.003(3)
C2 0.036(3) 0.030(2) 0.022(2) -0.0038(19) 0.0088(19) -0.006(2)
C31 0.037(3) 0.020(2) 0.029(2) -0.0031(18) 0.012(2) 0.0062(19)
C32 0.032(3) 0.024(2) 0.022(2) -0.0073(17) 0.0091(19) -0.0002(19)
C321 0.034(3) 0.038(3) 0.033(3) -0.009(2) 0.008(2) -0.005(2)
C33 0.035(3) 0.025(2) 0.019(2) -0.0072(17) 0.0109(19) -0.0050(19)
C34 0.032(3) 0.029(2) 0.022(2) -0.0030(18) 0.0087(19) -0.004(2)
C341 0.036(3) 0.043(3) 0.032(3) 0.004(2) 0.004(2) 0.000(2)
C35 0.031(3) 0.030(3) 0.028(2) -0.002(2) 0.008(2) -0.002(2)
C36 0.040(3) 0.023(2) 0.027(2) 0.0013(19) 0.010(2) -0.001(2)
C361 0.046(3) 0.041(3) 0.034(3) 0.010(2) 0.015(3) -0.002(3)
C3 0.045(3) 0.031(3) 0.032(3) 0.001(2) 0.007(2) 0.011(2)
N41 0.034(2) 0.029(2) 0.0191(18) 0.0045(16) 0.0031(16) 0.0009(18)
C42 0.031(3) 0.030(2) 0.021(2) -0.0017(18) 0.0062(19) -0.006(2)
N43 0.050(3) 0.030(2) 0.0180(19) -0.0028(17) 0.0092(18) 0.001(2)
C44 0.061(4) 0.043(3) 0.021(2) 0.007(2) 0.006(3) -0.005(3)
C45 0.050(4) 0.035(3) 0.024(3) 0.008(2) 0.005(2) -0.001(3)
C4 0.070(5) 0.040(3) 0.026(3) -0.006(2) 0.011(3) 0.002(3)
P1 0.0367(7) 0.0274(7) 0.0280(7) -0.0056(5) 0.0071(6) -0.0050(5)
F11 0.044(2) 0.086(4) 0.042(2) -0.007(2) 0.0003(18) -0.003(2)
F12 0.090(4) 0.053(3) 0.090(4) 0.007(3) 0.039(3) -0.030(3)
F13 0.047(3) 0.104(4) 0.049(3) 0.025(3) 0.005(2) 0.024(3)
F14 0.061(3) 0.047(2) 0.046(2) 0.0075(18) 0.015(2) -0.0134(19)
F15 0.090(4) 0.064(3) 0.036(2) -0.007(2) 0.021(2) 0.026(3)
F16 0.102(4) 0.048(2) 0.058(3) -0.017(2) 0.036(3) 0.011(2)
P2 0.0434(9) 0.0303(8) 0.0436(9) 0.0000(6) -0.0034(7) -0.0023(7)
F21 0.049(3) 0.0305(19) 0.123(5) -0.010(3) 0.014(3) -0.0073(19)
F22 0.085(4) 0.077(3) 0.040(2) 0.017(2) 0.010(2) 0.020(3)
F23 0.112(4) 0.042(2) 0.050(3) -0.016(2) 0.004(3) -0.013(3)
F24 0.189(7) 0.062(3) 0.072(4) -0.030(3) -0.075(4) 0.056(4)
F25 0.046(3) 0.116(5) 0.196(8) -0.075(5) 0.045(4) -0.014(3)
F26 0.121(5) 0.077(4) 0.069(3) -0.029(3) 0.063(3) -0.048(3)
N01 0.072(5) 0.073(5) 0.066(5) 0.011(4) 0.018(4) -0.013(4)
C01 0.052(4) 0.073(6) 0.045(4) 0.008(4) 0.015(3) 0.002(4)
C02 0.091(7) 0.064(6) 0.064(6) -0.005(4) 0.031(5) 0.014(5)

loop_
_atom_type_symbol
_atom_type_description
_atom_type_scat_dispersion_real
_atom_type_scat_dispersion_imag
_atom_type_scat_source
C C 0.0033 0.0016 'International Tables Vol C Tables 4.2.6.8 and 6.1.1.4'
H H 0 0 'International Tables Vol C Tables 4.2.6.8 and 6.1.1.4'
F F 0.0171 0.0103 'International Tables Vol C Tables 4.2.6.8 and 6.1.1.4'
Hg Hg -2.3894 9.2266 'International Tables Vol C Tables 4.2.6.8 and 6.1.1.4'
N N 0.0061 0.0033 'International Tables Vol C Tables 4.2.6.8 and 6.1.1.4'
P P 0.1023 0.0942 'International Tables Vol C Tables 4.2.6.8 and 6.1.1.4'

loop_
_geom_angle_atom_site_label_1
_geom_angle_atom_site_label_2
_geom_angle_atom_site_label_3
_geom_angle
C22 Hg C42 178.7(2)
C12 C11 C16 121.0(6)
C12 C11 C1 120.9(6)
C16 C11 C1 117.5(6)
C13 C12 C11 118.7(6)
C13 C12 C121 120.3(6)
C11 C12 C121 121.0(6)
C12 C121 H12A 109.5
C12 C121 H12B 109.5
H12A C121 H12B 109.5
C12 C121 H12C 109.5
H12A C121 H12C 109.5
H12B C121 H12C 109.5
C12 C13 C14 120.5(7)
C12 C13 C4 121.1(6)
C14 C13 C4 117.9(6)
C15 C14 C13 118.8(7)
C15 C14 C141 119.7(8)
C13 C14 C141 121.4(8)
C14 C141 H14A 109.5
C14 C141 H14B 109.5
H14A C141 H14B 109.5
C14 C141 H14C 109.5
H14A C141 H14C 109.5
H14B C141 H14C 109.5
C16 C15 C14 122.1(7)
C16 C15 H15 119
C14 C15 H15 119
C15 C16 C11 118.5(7)
C15 C16 C161 119.1(7)
C11 C16 C161 122.4(7)
C16 C161 H16A 109.5
C16 C161 H16B 109.5
H16A C161 H16B 109.5
C16 C161 H16C 109.5
H16A C161 H16C 109.5
H16B C161 H16C 109.5
N21 C1 C11 109.5(5)
N21 C1 H1A 109.8
C11 C1 H1A 109.8
N21 C1 H1B 109.8
C11 C1 H1B 109.8
H1A C1 H1B 108.2
C22 N21 C25 110.8(5)
C22 N21 C1 126.6(5)
C25 N21 C1 122.5(5)
N21 C22 N23 104.9(5)
N21 C22 Hg 127.7(4)
N23 C22 Hg 127.1(4)
C22 N23 C24 110.2(5)
C22 N23 C2 127.5(4)
C24 N23 C2 122.2(5)
C25 C24 N23 107.6(5)
C25 C24 H24 126.2
N23 C24 H24 126.2
C24 C25 N21 106.4(5)
C24 C25 H25 126.8
N21 C25 H25 126.8
N23 C2 C33 110.4(4)
N23 C2 H2A 109.6
C33 C2 H2A 109.6
N23 C2 H2B 109.6
C33 C2 H2B 109.6
H2A C2 H2B 108.1
C36 C31 C32 120.5(5)
C36 C31 C3 118.2(5)
C32 C31 C3 120.9(5)
C33 C32 C31 117.9(5)
C33 C32 C321 120.7(5)
C31 C32 C321 121.4(5)
C32 C321 H32A 109.5
C32 C321 H32B 109.5
H32A C321 H32B 109.5
C32 C321 H32C 109.5
H32A C321 H32C 109.5
H32B C321 H32C 109.5
C34 C33 C32 121.5(5)
C34 C33 C2 118.3(5)
C32 C33 C2 119.7(5)
C33 C34 C35 118.5(5)
C33 C34 C341 121.5(5)
C35 C34 C341 120.0(5)
C34 C341 H34A 109.5
C34 C341 H34B 109.5
H34A C341 H34B 109.5
C34 C341 H34C 109.5
H34A C341 H34C 109.5
H34B C341 H34C 109.5
C36 C35 C34 122.2(5)
C36 C35 H35 118.9
C34 C35 H35 118.9
C35 C36 C31 118.8(5)
C35 C36 C361 119.1(5)
C31 C36 C361 122.0(5)
C36 C361 H36A 109.5
C36 C361 H36B 109.5
H36A C361 H36B 109.5
C36 C361 H36C 109.5
H36A C361 H36C 109.5
H36B C361 H36C 109.5
N41 C3 C31 110.5(4)
N41 C3 H3A 109.6
C31 C3 H3A 109.6
N41 C3 H3B 109.6
C31 C3 H3B 109.6
H3A C3 H3B 108.1
C42 N41 C45 110.1(5)
C42 N41 C3 127.4(4)
C45 N41 C3 122.3(5)
N41 C42 N43 105.8(5)
N41 C42 Hg 127.1(4)
N43 C42 Hg 127.1(4)
C42 N43 C44 110.3(5)
C42 N43 C4 127.8(5)
C44 N43 C4 121.9(5)
C45 C44 N43 106.7(5)
C45 C44 H44 126.7
N43 C44 H44 126.7
C44 C45 N41 107.1(5)
C44 C45 H45 126.4
N41 C45 H45 126.4
N43 C4 C13 110.3(5)
N43 C4 H4A 109.6
C13 C4 H4A 109.6
N43 C4 H4B 109.6
C13 C4 H4B 109.6
H4A C4 H4B 108.1
F14 P1 F13 91.4(3)
F14 P1 F16 88.7(3)
F13 P1 F16 91.1(3)
F14 P1 F12 179.1(3)
F13 P1 F12 89.3(3)
F16 P1 F12 91.8(3)
F14 P1 F15 90.5(3)
F13 P1 F15 90.3(3)
F16 P1 F15 178.5(3)
F12 P1 F15 89.0(3)
F14 P1 F11 88.4(3)
F13 P1 F11 178.1(3)
F16 P1 F11 90.8(3)
F12 P1 F11 90.9(3)
F15 P1 F11 87.8(3)
F26 P2 F24 95.2(5)
F26 P2 F22 90.4(3)
F24 P2 F22 174.3(4)
F26 P2 F21 88.1(3)
F24 P2 F21 88.7(3)
F22 P2 F21 90.6(3)
F26 P2 F23 91.8(3)
F24 P2 F23 90.8(3)
F22 P2 F23 89.9(3)
F21 P2 F23 179.5(3)
F26 P2 F25 179.2(5)
F24 P2 F25 85.6(5)
F22 P2 F25 88.8(4)
F21 P2 F25 91.9(3)
F23 P2 F25 88.2(3)
N01 C01 C02 176.4(10)
C01 C02 H02A 109.5
C01 C02 H02B 109.5
H02A C02 H02B 109.5
C01 C02 H02C 109.5
H02A C02 H02C 109.5
H02B C02 H02C 109.5

loop_
_geom_bond_atom_site_label_1
_geom_bond_atom_site_label_2
_geom_bond_distance
Hg C22 2.080(5)
Hg C42 2.082(5)
C11 C12 1.396(9)
C11 C16 1.398(9)
C11 C1 1.515(9)
C12 C13 1.389(9)
C12 C121 1.519(9)
C121 H12A 0.98
C121 H12B 0.98
C121 H12C 0.98
C13 C14 1.399(10)
C13 C4 1.531(10)
C14 C15 1.380(12)
C14 C141 1.537(11)
C141 H14A 0.98
C141 H14B 0.98
C141 H14C 0.98
C15 C16 1.370(12)
C15 H15 0.95
C16 C161 1.509(10)
C161 H16A 0.98
C161 H16B 0.98
C161 H16C 0.98
C1 N21 1.476(7)
C1 H1A 0.99
C1 H1B 0.99
N21 C22 1.349(7)
N21 C25 1.384(8)
C22 N23 1.359(7)
N23 C24 1.375(7)
N23 C2 1.486(7)
C24 C25 1.338(9)
C24 H24 0.95
C25 H25 0.95
C2 C33 1.511(7)
C2 H2A 0.99
C2 H2B 0.99
C31 C36 1.395(8)
C31 C32 1.413(7)
C31 C3 1.504(8)
C32 C33 1.407(8)
C32 C321 1.517(8)
C321 H32A 0.98
C321 H32B 0.98
C321 H32C 0.98
C33 C34 1.384(7)
C34 C35 1.386(8)
C34 C341 1.512(8)
C341 H34A 0.98
C341 H34B 0.98
C341 H34C 0.98
C35 C36 1.381(8)
C35 H35 0.95
C36 C361 1.501(8)
C361 H36A 0.98
C361 H36B 0.98
C361 H36C 0.98
C3 N41 1.485(7)
C3 H3A 0.99
C3 H3B 0.99
N41 C42 1.346(7)
N41 C45 1.376(7)
C42 N43 1.354(7)
N43 C44 1.372(8)
N43 C4 1.479(8)
C44 C45 1.355(9)
C44 H44 0.95
C45 H45 0.95
C4 H4A 0.99
C4 H4B 0.99
P1 F14 1.569(4)
P1 F13 1.580(4)
P1 F16 1.580(4)
P1 F12 1.581(5)
P1 F15 1.586(4)
P1 F11 1.612(5)
P2 F26 1.562(6)
P2 F24 1.568(5)
P2 F22 1.571(5)
P2 F21 1.581(5)
P2 F23 1.592(5)
P2 F25 1.597(6)
N01 C01 1.157(12)
C01 C02 1.420(13)
C02 H02A 0.98
C02 H02B 0.98
C02 H02C 0.98

loop_
_geom_torsion_atom_site_label_1
_geom_torsion_atom_site_label_2
_geom_torsion_atom_site_label_3
_geom_torsion_atom_site_label_4
_geom_torsion
C16 C11 C12 C13 7.3(8)
C1 C11 C12 C13 -163.2(5)
C16 C11 C12 C121 -175.1(5)
C1 C11 C12 C121 14.3(8)
C11 C12 C13 C14 -5.1(8)
C121 C12 C13 C14 177.3(6)
C11 C12 C13 C4 166.9(5)
C121 C12 C13 C4 -10.6(8)
C12 C13 C14 C15 -1.3(9)
C4 C13 C14 C15 -173.6(6)
C12 C13 C14 C141 176.6(6)
C4 C13 C14 C141 4.3(9)
C13 C14 C15 C16 6.0(10)
C141 C14 C15 C16 -172.0(7)
C14 C15 C16 C11 -3.8(9)
C14 C15 C16 C161 175.3(6)
C12 C11 C16 C15 -3.0(8)
C1 C11 C16 C15 167.9(5)
C12 C11 C16 C161 178.0(6)
C1 C11 C16 C161 -11.1(8)
C12 C11 C1 N21 102.1(6)
C16 C11 C1 N21 -68.7(7)
C11 C1 N21 C22 -40.4(8)
C11 C1 N21 C25 141.6(6)
C25 N21 C22 N23 0.8(7)
C1 N21 C22 N23 -177.3(5)
C25 N21 C22 Hg -173.1(4)
C1 N21 C22 Hg 8.8(9)
C42 Hg C22 N21 85(9)
C42 Hg C22 N23 -88(9)
N21 C22 N23 C24 -0.1(6)
Hg C22 N23 C24 173.9(4)
N21 C22 N23 C2 176.6(5)
Hg C22 N23 C2 -9.5(8)
C22 N23 C24 C25 -0.7(7)
C2 N23 C24 C25 -177.5(5)
N23 C24 C25 N21 1.1(7)
C22 N21 C25 C24 -1.3(7)
C1 N21 C25 C24 177.0(6)
C22 N23 C2 C33 38.6(8)
C24 N23 C2 C33 -145.1(5)
C36 C31 C32 C33 8.0(7)
C3 C31 C32 C33 -165.1(5)
C36 C31 C32 C321 -173.6(5)
C3 C31 C32 C321 13.4(7)
C31 C32 C33 C34 -6.0(7)
C321 C32 C33 C34 175.6(5)
C31 C32 C33 C2 165.5(4)
C321 C32 C33 C2 -12.9(7)
N23 C2 C33 C34 72.1(6)
N23 C2 C33 C32 -99.7(6)
C32 C33 C34 C35 -0.4(7)
C2 C33 C34 C35 -172.1(5)
C32 C33 C34 C341 179.1(5)
C2 C33 C34 C341 7.4(7)
C33 C34 C35 C36 5.1(8)
C341 C34 C35 C36 -174.4(5)
C34 C35 C36 C31 -3.1(8)
C34 C35 C36 C361 174.6(5)
C32 C31 C36 C35 -3.7(8)
C3 C31 C36 C35 169.6(5)
C32 C31 C36 C361 178.7(5)
C3 C31 C36 C361 -8.0(8)
C36 C31 C3 N41 -72.7(7)
C32 C31 C3 N41 100.6(6)
C31 C3 N41 C42 -36.4(8)
C31 C3 N41 C45 148.8(6)
C45 N41 C42 N43 -1.0(6)
C3 N41 C42 N43 -176.4(5)
C45 N41 C42 Hg 179.1(4)
C3 N41 C42 Hg 3.7(8)
C22 Hg C42 N41 93(9)
C22 Hg C42 N43 -87(9)
N41 C42 N43 C44 0.5(7)
Hg C42 N43 C44 -179.6(5)
N41 C42 N43 C4 179.4(6)
Hg C42 N43 C4 -0.6(9)
C42 N43 C44 C45 0.2(8)
C4 N43 C44 C45 -178.8(6)
N43 C44 C45 N41 -0.8(8)
C42 N41 C45 C44 1.1(7)
C3 N41 C45 C44 176.8(6)
C42 N43 C4 C13 30.8(9)
C44 N43 C4 C13 -150.3(6)
C12 C13 C4 N43 -99.7(7)
C14 C13 C4 N43 72.5(7)
